data_8000488
loop_
_publ_author_name
'Nie, Xiancheng'
'Su, Hao'
'Wang, Tao'
'Miao, Hui'
'Chen, Biao'
'Zhang, Guoqing'

_publ_section_title
;
 Aromatic Electrophilic Directing for Fluorescence and Room-Temperature
 Phosphorescence Modulation.
;
_journal_issue 12
_journal_name_full 'The journal of physical chemistry letters'
_journal_page_first 3099
_journal_page_last 3105
_journal_paper_doi 10.1021/acs.jpclett.1c00520
_journal_volume 12
_journal_year 2021
_chemical_formula_moiety 'C25 H16 N2'
_chemical_formula_sum 'C25 H16 N2'
_chemical_formula_weight 344.40
_space_group_crystal_system trigonal
_space_group_IT_number 148
_space_group_name_Hall '-R 3'
_space_group_name_H-M_alt 'R -3 :H'
_atom_sites_solution_hydrogens geom
_audit_creation_date 2020-11-13
_audit_creation_method
;
Olex2 1.2
(compiled 2018.05.29 svn.r3508 for OlexSys, GUI svn.r5506)
;
_cell_angle_alpha 90
_cell_angle_beta 90
_cell_angle_gamma 120
_cell_formula_units_Z 18
_cell_length_a 31.8745(12)
_cell_length_b 31.8745(12)
_cell_length_c 10.1687(5)
_cell_measurement_reflns_used 2658
_cell_measurement_temperature 290(2)
_cell_measurement_theta_max 68.5170
_cell_measurement_theta_min 4.6300
_cell_volume 8947.1(6)
_computing_cell_refinement 'CrysAlisPro 1.171.40.53 (Rigaku OD, 2019)'
_computing_data_collection 'CrysAlisPro 1.171.40.53 (Rigaku OD, 2019)'
_computing_data_reduction 'CrysAlisPro 1.171.40.53 (Rigaku OD, 2019)'
_computing_molecular_graphics 'Olex2 (Dolomanov et al., 2009)'
_computing_publication_material 'Olex2 (Dolomanov et al., 2009)'
_computing_structure_refinement 'ShelXL (Sheldrick, 2015)'
_diffrn_ambient_temperature 290(2)
_diffrn_detector_area_resol_mean 5.2169
_diffrn_measured_fraction_theta_full 0.999
_diffrn_measured_fraction_theta_max 0.995
_diffrn_measurement_device_type 'SuperNova, Dual, Cu at home/near, AtlasS2'
_diffrn_radiation_type CuK\a
_diffrn_radiation_wavelength 1.54184
_diffrn_reflns_av_R_equivalents 0.0701
_diffrn_reflns_av_unetI/netI 0.0433
_diffrn_reflns_Laue_measured_fraction_full 0.999
_diffrn_reflns_Laue_measured_fraction_max 0.995
_diffrn_reflns_limit_h_max 38
_diffrn_reflns_limit_h_min -38
_diffrn_reflns_limit_k_max 36
_diffrn_reflns_limit_k_min -38
_diffrn_reflns_limit_l_max 12
_diffrn_reflns_limit_l_min -12
_diffrn_reflns_number 20788
_diffrn_reflns_point_group_measured_fraction_full 0.999
_diffrn_reflns_point_group_measured_fraction_max 0.995
_diffrn_reflns_theta_full 67.684
_diffrn_reflns_theta_max 70.124
_diffrn_reflns_theta_min 4.634
_exptl_absorpt_coefficient_mu 0.524
_exptl_absorpt_correction_T_max 1.00000
_exptl_absorpt_correction_T_min 0.45121
_exptl_absorpt_correction_type multi-scan
_exptl_absorpt_process_details
;
CrysAlisPro 1.171.40.53 (Rigaku Oxford Diffraction, 2019)
Empirical absorption correction using spherical harmonics,
 implemented in SCALE3 ABSPACK scaling algorithm.
;
_exptl_crystal_density_diffrn 1.151
_exptl_crystal_description block
_exptl_crystal_F_000 3240
_exptl_crystal_size_max 0.25
_exptl_crystal_size_mid 0.22
_exptl_crystal_size_min 0.2
_refine_diff_density_max 0.250
_refine_diff_density_min -0.147
_refine_diff_density_rms 0.045
_refine_ls_extinction_coef 0.00036(3)
_refine_ls_extinction_expression Fc^*^=kFc[1+0.001xFc^2^\l^3^/sin(2\q)]^-1/4^
_refine_ls_extinction_method SHELXL
_refine_ls_goodness_of_fit_ref 0.979
_refine_ls_hydrogen_treatment constr
_refine_ls_matrix_type full
_refine_ls_number_parameters 245
_refine_ls_number_reflns 3755
_refine_ls_number_restraints 0
_refine_ls_restrained_S_all 0.979
_refine_ls_R_factor_all 0.0820
_refine_ls_R_factor_gt 0.0477
_refine_ls_shift/su_max 0.000
_refine_ls_shift/su_mean 0.000
_refine_ls_structure_factor_coef Fsqd
_refine_ls_weighting_details 'w=1/[\s^2^(Fo^2^)+(0.0620P)^2^] where P=(Fo^2^+2Fc^2^)/3'
_refine_ls_weighting_scheme calc
_refine_ls_wR_factor_gt 0.1132
_refine_ls_wR_factor_ref 0.1280
_reflns_Friedel_coverage 0.000
_reflns_number_gt 2391
_reflns_number_total 3755
_reflns_threshold_expression 'I > 2\s(I)'
_cod_data_source_file jz1c00520_si_002.cif
_cod_data_source_block xc-3c
_cod_depositor_comments 'Adding full bibliography for 8000485--8000490.cif.'
_cod_original_cell_volume 8947.1(8)
_cod_original_sg_symbol_H-M 'R -3'
_cod_database_code 8000488
_shelxl_version_number 2013-4
_shelx_space_group_comment
;
The symmetry employed for this shelxl refinement is uniquely defined
by the following loop, which should always be used as a source of
symmetry information in preference to the above space-group names.
They are only intended as comments.
;
_shelx_estimated_absorpt_t_max 0.902
_shelx_estimated_absorpt_t_min 0.880
_olex2_refinement_description
;
1. Fixed Uiso
 At 1.2 times of:
  All C(H) groups
2.a Aromatic/amide H refined with riding coordinates:
 C18(H18), C11(H11), C14(H14), C2(H2), C16(H16), C8(H8), C24(H24), C10(H10),
 C5(H5), C23(H23), C15(H15), C3(H3), C20(H20), C9(H9), C21(H21), C4(H4)
;
_olex2_submission_special_instructions 'No special instructions were received'

loop_
_space_group_symop_operation_xyz
'x, y, z'
'-y, x-y, z'
'-x+y, -x, z'
'x+2/3, y+1/3, z+1/3'
'-y+2/3, x-y+1/3, z+1/3'
'-x+y+2/3, -x+1/3, z+1/3'
'x+1/3, y+2/3, z+2/3'
'-y+1/3, x-y+2/3, z+2/3'
'-x+y+1/3, -x+2/3, z+2/3'
'-x, -y, -z'
'y, -x+y, -z'
'x-y, x, -z'
'-x+2/3, -y+1/3, -z+1/3'
'y+2/3, -x+y+1/3, -z+1/3'
'x-y+2/3, x+1/3, -z+1/3'
'-x+1/3, -y+2/3, -z+2/3'
'y+1/3, -x+y+2/3, -z+2/3'
'x-y+1/3, x+2/3, -z+2/3'

loop_
_atom_site_label
_atom_site_type_symbol
_atom_site_fract_x
_atom_site_fract_y
_atom_site_fract_z
_atom_site_U_iso_or_equiv
_atom_site_adp_type
_atom_site_occupancy
_atom_site_site_symmetry_order
_atom_site_calc_flag
_atom_site_refinement_flags_posn
_atom_site_refinement_flags_adp
_atom_site_refinement_flags_occupancy
_atom_site_disorder_assembly
_atom_site_disorder_group
N1 N 0.65682(5) 0.52850(5) 0.17637(15) 0.0535(4) Uani 1 1 d . . . . .
C12 C 0.63495(6) 0.49483(6) 0.27774(19) 0.0500(4) Uani 1 1 d . . . . .
C7 C 0.61309(6) 0.44797(7) 0.22406(19) 0.0528(5) Uani 1 1 d . . . . .
C18 C 0.72605(7) 0.59799(6) 0.27329(19) 0.0535(5) Uani 1 1 d . . . . .
H18 H 0.7341 0.5769 0.3142 0.064 Uiso 1 1 calc R . . . .
C13 C 0.68601(7) 0.57968(6) 0.19254(19) 0.0527(5) Uani 1 1 d . . . . .
C1 C 0.65028(6) 0.50328(7) 0.05904(18) 0.0517(4) Uani 1 1 d . . . . .
C6 C 0.62293(6) 0.45356(7) 0.0849(2) 0.0547(5) Uani 1 1 d . . . . .
C17 C 0.75449(7) 0.64747(6) 0.29434(19) 0.0528(5) Uani 1 1 d . . . . .
C19 C 0.79833(7) 0.66689(6) 0.3784(2) 0.0548(5) Uani 1 1 d . . . . .
C11 C 0.63277(7) 0.50285(7) 0.4106(2) 0.0598(5) Uani 1 1 d . . . . .
H11 H 0.6476 0.5340 0.4451 0.072 Uiso 1 1 calc R . . . .
C14 C 0.67389(8) 0.61047(8) 0.1290(2) 0.0631(5) Uani 1 1 d . . . . .
H14 H 0.6474 0.5982 0.0725 0.076 Uiso 1 1 calc R . . . .
C2 C 0.66790(7) 0.52146(8) -0.0649(2) 0.0636(5) Uani 1 1 d . . . . .
H2 H 0.6864 0.5546 -0.0798 0.076 Uiso 1 1 calc R . . . .
C22 C 0.87990(7) 0.70186(7) 0.5384(2) 0.0639(5) Uani 1 1 d . . . . .
C16 C 0.74119(8) 0.67788(7) 0.2334(2) 0.0642(6) Uani 1 1 d . . . . .
H16 H 0.7592 0.7111 0.2485 0.077 Uiso 1 1 calc R . . . .
C8 C 0.58897(7) 0.40845(7) 0.3073(2) 0.0659(6) Uani 1 1 d . . . . .
H8 H 0.5745 0.3771 0.2741 0.079 Uiso 1 1 calc R . . . .
C24 C 0.81150(8) 0.70591(7) 0.4619(2) 0.0667(6) Uani 1 1 d . . . . .
H24 H 0.7927 0.7207 0.4643 0.080 Uiso 1 1 calc R . . . .
C10 C 0.60779(8) 0.46278(8) 0.4897(2) 0.0692(6) Uani 1 1 d . . . . .
H10 H 0.6050 0.4670 0.5791 0.083 Uiso 1 1 calc R . . . .
C5 C 0.61232(8) 0.42127(8) -0.0196(2) 0.0712(6) Uani 1 1 d . . . . .
H5 H 0.5940 0.3880 -0.0059 0.085 Uiso 1 1 calc R . . . .
C23 C 0.85158(8) 0.72320(8) 0.5409(2) 0.0718(6) Uani 1 1 d . . . . .
H23 H 0.8596 0.7494 0.5963 0.086 Uiso 1 1 calc R . . . .
C15 C 0.70170(8) 0.65978(8) 0.1507(2) 0.0719(6) Uani 1 1 d . . . . .
H15 H 0.6937 0.6809 0.1092 0.086 Uiso 1 1 calc R . . . .
C3 C 0.65707(9) 0.48870(10) -0.1651(2) 0.0760(6) Uani 1 1 d . . . . .
H3 H 0.6686 0.4999 -0.2493 0.091 Uiso 1 1 calc R . . . .
C20 C 0.82738(8) 0.64624(8) 0.3758(3) 0.0741(6) Uani 1 1 d . . . . .
H20 H 0.8195 0.6202 0.3199 0.089 Uiso 1 1 calc R . . . .
C9 C 0.58669(8) 0.41615(8) 0.4391(2) 0.0747(6) Uani 1 1 d . . . . .
H9 H 0.5708 0.3898 0.4953 0.090 Uiso 1 1 calc R . . . .
N2 N 0.95453(9) 0.73317(9) 0.6902(3) 0.1047(8) Uani 1 1 d . . . . .
C25 C 0.92148(9) 0.71901(9) 0.6235(3) 0.0771(6) Uani 1 1 d . . . . .
C21 C 0.86790(9) 0.66348(9) 0.4544(3) 0.0799(7) Uani 1 1 d . . . . .
H21 H 0.8872 0.6492 0.4508 0.096 Uiso 1 1 calc R . . . .
C4 C 0.62945(10) 0.43959(10) -0.1434(3) 0.0837(7) Uani 1 1 d . . . . .
H4 H 0.6222 0.4183 -0.2135 0.100 Uiso 1 1 calc R . . . .

loop_
_atom_site_aniso_label
_atom_site_aniso_U_11
_atom_site_aniso_U_22
_atom_site_aniso_U_33
_atom_site_aniso_U_23
_atom_site_aniso_U_13
_atom_site_aniso_U_12
N1 0.0548(9) 0.0470(8) 0.0500(9) -0.0026(7) -0.0040(7) 0.0189(7)
C12 0.0426(9) 0.0497(10) 0.0546(11) -0.0004(8) -0.0038(8) 0.0208(8)
C7 0.0405(9) 0.0502(10) 0.0628(12) -0.0035(9) -0.0075(8) 0.0189(8)
C18 0.0565(11) 0.0432(10) 0.0619(12) -0.0006(8) -0.0075(9) 0.0257(8)
C13 0.0526(10) 0.0468(10) 0.0541(11) 0.0004(8) 0.0000(8) 0.0214(9)
C1 0.0432(9) 0.0578(11) 0.0518(11) -0.0062(8) -0.0069(8) 0.0234(8)
C6 0.0440(10) 0.0578(11) 0.0619(12) -0.0095(9) -0.0117(8) 0.0253(9)
C17 0.0533(10) 0.0424(9) 0.0611(12) 0.0011(8) 0.0012(9) 0.0229(8)
C19 0.0521(10) 0.0416(10) 0.0669(12) -0.0010(8) 0.0009(9) 0.0206(8)
C11 0.0587(11) 0.0584(11) 0.0570(12) -0.0036(9) -0.0031(9) 0.0253(10)
C14 0.0597(12) 0.0654(13) 0.0648(13) 0.0096(10) -0.0039(9) 0.0317(10)
C2 0.0558(11) 0.0766(14) 0.0551(12) -0.0019(10) -0.0018(9) 0.0306(10)
C22 0.0516(11) 0.0566(12) 0.0693(13) -0.0008(10) -0.0028(10) 0.0165(10)
C16 0.0627(12) 0.0436(10) 0.0807(15) 0.0071(10) 0.0018(11) 0.0225(9)
C8 0.0522(11) 0.0525(11) 0.0790(16) 0.0009(10) -0.0065(10) 0.0158(9)
C24 0.0633(13) 0.0483(11) 0.0885(16) -0.0144(10) -0.0055(11) 0.0279(10)
C10 0.0638(13) 0.0801(15) 0.0565(12) 0.0050(11) 0.0017(10) 0.0305(12)
C5 0.0667(13) 0.0677(13) 0.0782(16) -0.0209(12) -0.0161(11) 0.0329(11)
C23 0.0644(13) 0.0551(12) 0.0858(16) -0.0197(11) -0.0093(11) 0.0222(10)
C15 0.0748(14) 0.0592(13) 0.0848(16) 0.0182(11) 0.0007(12) 0.0359(11)
C3 0.0738(14) 0.1013(19) 0.0571(13) -0.0084(12) 0.0000(11) 0.0469(14)
C20 0.0744(14) 0.0680(14) 0.0904(17) -0.0261(12) -0.0195(12) 0.0435(12)
C9 0.0609(13) 0.0666(14) 0.0790(17) 0.0162(12) 0.0023(11) 0.0185(11)
N2 0.0756(14) 0.1137(18) 0.1036(18) -0.0068(14) -0.0240(13) 0.0314(13)
C25 0.0611(13) 0.0716(14) 0.0824(16) 0.0028(12) -0.0031(12) 0.0209(11)
C21 0.0723(15) 0.0823(16) 0.0965(18) -0.0196(13) -0.0180(13) 0.0472(13)
C4 0.0916(17) 0.103(2) 0.0664(16) -0.0289(14) -0.0139(13) 0.0555(16)

loop_
_atom_type_symbol
_atom_type_description
_atom_type_scat_dispersion_real
_atom_type_scat_dispersion_imag
_atom_type_scat_source
C C 0.0181 0.0091 'International Tables Vol C Tables 4.2.6.8 and 6.1.1.4'
H H 0.0000 0.0000 'International Tables Vol C Tables 4.2.6.8 and 6.1.1.4'
N N 0.0311 0.0180 'International Tables Vol C Tables 4.2.6.8 and 6.1.1.4'

loop_
_geom_angle_atom_site_label_1
_geom_angle_atom_site_label_2
_geom_angle_atom_site_label_3
_geom_angle
_geom_angle_site_symmetry_1
_geom_angle_site_symmetry_3
_geom_angle_publ_flag
C12 N1 C13 125.65(16) . . ?
C1 N1 C12 108.36(15) . . ?
C1 N1 C13 125.56(16) . . ?
N1 C12 C7 108.77(16) . . ?
C11 C12 N1 129.09(17) . . ?
C11 C12 C7 122.13(18) . . ?
C12 C7 C6 106.76(16) . . ?
C8 C7 C12 118.90(19) . . ?
C8 C7 C6 134.34(18) . . ?
C13 C18 H18 119.5 . . ?
C13 C18 C17 120.91(17) . . ?
C17 C18 H18 119.5 . . ?
C18 C13 N1 119.29(16) . . ?
C18 C13 C14 120.44(18) . . ?
C14 C13 N1 120.27(17) . . ?
N1 C1 C6 108.70(16) . . ?
C2 C1 N1 128.71(18) . . ?
C2 C1 C6 122.56(18) . . ?
C1 C6 C7 107.38(16) . . ?
C5 C6 C7 134.2(2) . . ?
C5 C6 C1 118.3(2) . . ?
C18 C17 C19 120.46(17) . . ?
C16 C17 C18 118.18(18) . . ?
C16 C17 C19 121.36(17) . . ?
C24 C19 C17 121.77(17) . . ?
C20 C19 C17 120.46(18) . . ?
C20 C19 C24 117.77(19) . . ?
C12 C11 H11 121.4 . . ?
C10 C11 C12 117.28(19) . . ?
C10 C11 H11 121.4 . . ?
C13 C14 H14 120.5 . . ?
C13 C14 C15 119.00(19) . . ?
C15 C14 H14 120.5 . . ?
C1 C2 H2 121.2 . . ?
C3 C2 C1 117.5(2) . . ?
C3 C2 H2 121.2 . . ?
C23 C22 C25 120.5(2) . . ?
C23 C22 C21 119.4(2) . . ?
C21 C22 C25 120.2(2) . . ?
C17 C16 H16 119.5 . . ?
C15 C16 C17 121.06(19) . . ?
C15 C16 H16 119.5 . . ?
C7 C8 H8 120.4 . . ?
C9 C8 C7 119.3(2) . . ?
C9 C8 H8 120.4 . . ?
C19 C24 H24 119.2 . . ?
C23 C24 C19 121.5(2) . . ?
C23 C24 H24 119.2 . . ?
C11 C10 H10 119.2 . . ?
C11 C10 C9 121.5(2) . . ?
C9 C10 H10 119.2 . . ?
C6 C5 H5 120.6 . . ?
C4 C5 C6 118.9(2) . . ?
C4 C5 H5 120.6 . . ?
C22 C23 H23 120.0 . . ?
C24 C23 C22 120.0(2) . . ?
C24 C23 H23 120.0 . . ?
C14 C15 H15 119.8 . . ?
C16 C15 C14 120.37(19) . . ?
C16 C15 H15 119.8 . . ?
C2 C3 H3 119.4 . . ?
C2 C3 C4 121.3(2) . . ?
C4 C3 H3 119.4 . . ?
C19 C20 H20 119.4 . . ?
C21 C20 C19 121.2(2) . . ?
C21 C20 H20 119.4 . . ?
C8 C9 C10 120.9(2) . . ?
C8 C9 H9 119.6 . . ?
C10 C9 H9 119.6 . . ?
N2 C25 C22 179.1(3) . . ?
C22 C21 H21 120.0 . . ?
C20 C21 C22 120.1(2) . . ?
C20 C21 H21 120.0 . . ?
C5 C4 H4 119.3 . . ?
C3 C4 C5 121.4(2) . . ?
C3 C4 H4 119.3 . . ?

loop_
_geom_bond_atom_site_label_1
_geom_bond_atom_site_label_2
_geom_bond_distance
_geom_bond_site_symmetry_2
_geom_bond_publ_flag
N1 C12 1.397(2) . ?
N1 C13 1.427(2) . ?
N1 C1 1.395(2) . ?
C12 C7 1.405(3) . ?
C12 C11 1.383(3) . ?
C7 C6 1.441(3) . ?
C7 C8 1.388(3) . ?
C18 H18 0.9300 . ?
C18 C13 1.378(3) . ?
C18 C17 1.388(3) . ?
C13 C14 1.382(3) . ?
C1 C6 1.400(3) . ?
C1 C2 1.383(3) . ?
C6 C5 1.398(3) . ?
C17 C19 1.484(3) . ?
C17 C16 1.384(3) . ?
C19 C24 1.386(3) . ?
C19 C20 1.379(3) . ?
C11 H11 0.9300 . ?
C11 C10 1.376(3) . ?
C14 H14 0.9300 . ?
C14 C15 1.383(3) . ?
C2 H2 0.9300 . ?
C2 C3 1.374(3) . ?
C22 C23 1.376(3) . ?
C22 C25 1.442(3) . ?
C22 C21 1.380(3) . ?
C16 H16 0.9300 . ?
C16 C15 1.378(3) . ?
C8 H8 0.9300 . ?
C8 C9 1.370(3) . ?
C24 H24 0.9300 . ?
C24 C23 1.370(3) . ?
C10 H10 0.9300 . ?
C10 C9 1.388(3) . ?
C5 H5 0.9300 . ?
C5 C4 1.380(4) . ?
C23 H23 0.9300 . ?
C15 H15 0.9300 . ?
C3 H3 0.9300 . ?
C3 C4 1.377(4) . ?
C20 H20 0.9300 . ?
C20 C21 1.378(3) . ?
C9 H9 0.9300 . ?
N2 C25 1.139(3) . ?
C21 H21 0.9300 . ?
C4 H4 0.9300 . ?

loop_
_geom_torsion_atom_site_label_1
_geom_torsion_atom_site_label_2
_geom_torsion_atom_site_label_3
_geom_torsion_atom_site_label_4
_geom_torsion
_geom_torsion_site_symmetry_1
_geom_torsion_site_symmetry_2
_geom_torsion_site_symmetry_3
_geom_torsion_site_symmetry_4
_geom_torsion_publ_flag
N1 C12 C7 C6 1.1(2) . . . . ?
N1 C12 C7 C8 -179.97(17) . . . . ?
N1 C12 C11 C10 178.66(19) . . . . ?
N1 C13 C14 C15 177.4(2) . . . . ?
N1 C1 C6 C7 -1.2(2) . . . . ?
N1 C1 C6 C5 -179.51(17) . . . . ?
N1 C1 C2 C3 178.68(19) . . . . ?
C12 N1 C13 C18 55.8(3) . . . . ?
C12 N1 C13 C14 -123.5(2) . . . . ?
C12 N1 C1 C6 1.9(2) . . . . ?
C12 N1 C1 C2 -176.18(18) . . . . ?
C12 C7 C6 C1 0.1(2) . . . . ?
C12 C7 C6 C5 178.0(2) . . . . ?
C12 C7 C8 C9 0.7(3) . . . . ?
C12 C11 C10 C9 1.7(3) . . . . ?
C7 C12 C11 C10 -0.4(3) . . . . ?
C7 C6 C5 C4 -177.3(2) . . . . ?
C7 C8 C9 C10 0.5(3) . . . . ?
C18 C13 C14 C15 -1.9(3) . . . . ?
C18 C17 C19 C24 -142.3(2) . . . . ?
C18 C17 C19 C20 37.5(3) . . . . ?
C18 C17 C16 C15 -2.0(3) . . . . ?
C13 N1 C12 C7 -174.62(17) . . . . ?
C13 N1 C12 C11 6.2(3) . . . . ?
C13 N1 C1 C6 174.67(17) . . . . ?
C13 N1 C1 C2 -3.4(3) . . . . ?
C13 C18 C17 C19 -178.22(19) . . . . ?
C13 C18 C17 C16 0.8(3) . . . . ?
C13 C14 C15 C16 0.7(3) . . . . ?
C1 N1 C12 C7 -1.8(2) . . . . ?
C1 N1 C12 C11 178.98(18) . . . . ?
C1 N1 C13 C18 -115.8(2) . . . . ?
C1 N1 C13 C14 64.9(3) . . . . ?
C1 C6 C5 C4 0.5(3) . . . . ?
C1 C2 C3 C4 0.4(3) . . . . ?
C6 C7 C8 C9 179.3(2) . . . . ?
C6 C1 C2 C3 0.9(3) . . . . ?
C6 C5 C4 C3 0.8(3) . . . . ?
C17 C18 C13 N1 -178.16(17) . . . . ?
C17 C18 C13 C14 1.1(3) . . . . ?
C17 C19 C24 C23 178.9(2) . . . . ?
C17 C19 C20 C21 -179.2(2) . . . . ?
C17 C16 C15 C14 1.3(4) . . . . ?
C19 C17 C16 C15 177.0(2) . . . . ?
C19 C24 C23 C22 0.2(4) . . . . ?
C19 C20 C21 C22 0.4(4) . . . . ?
C11 C12 C7 C6 -179.66(17) . . . . ?
C11 C12 C7 C8 -0.7(3) . . . . ?
C11 C10 C9 C8 -1.7(4) . . . . ?
C2 C1 C6 C7 177.00(17) . . . . ?
C2 C1 C6 C5 -1.3(3) . . . . ?
C2 C3 C4 C5 -1.3(4) . . . . ?
C16 C17 C19 C24 38.6(3) . . . . ?
C16 C17 C19 C20 -141.5(2) . . . . ?
C8 C7 C6 C1 -178.7(2) . . . . ?
C8 C7 C6 C5 -0.7(4) . . . . ?
C24 C19 C20 C21 0.6(4) . . . . ?
C23 C22 C21 C20 -1.2(4) . . . . ?
C20 C19 C24 C23 -0.9(3) . . . . ?
C25 C22 C23 C24 -178.5(2) . . . . ?
C25 C22 C21 C20 178.2(2) . . . . ?
C21 C22 C23 C24 0.9(4) . . . . ?
